data_2224646
loop_
_publ_author_name
'Wang, Cui-Juan'
'Zhou, Xian-Li'
'Zhang, Bing-Jun'

_publ_section_title Aquaazido{3,3'-[<i>o</i>-phenylenebis(nitrilomethylidyne)]di-2-naphtholato}manganese(III)
_journal_coeditor_code HB5265
_journal_issue 1
_journal_name_full 'Acta Crystallographica Section E'
_journal_page_first m50
_journal_paper_doi 10.1107/S1600536809052659
_journal_volume 66
_journal_year 2010
_chemical_formula_iupac '[Mn (C28 H18 N2 O2) (N3) (H2 O)]'
_chemical_formula_moiety 'C28 H20 Mn N5 O3'
_chemical_formula_sum 'C28 H20 Mn N5 O3'
_chemical_formula_weight 529.43
_chemical_name_systematic
;
Aquaazido{3,3'-[<i>o</i>-phenylenebis(nitrilomethylidyne)]di-2-
naphtholato}manganese(III)
;
_space_group_IT_number 2
_symmetry_cell_setting triclinic
_symmetry_space_group_name_Hall '-P 1'
_symmetry_space_group_name_H-M 'P -1'
_atom_sites_solution_hydrogens geom
_atom_sites_solution_primary direct
_atom_sites_solution_secondary difmap
_audit_creation_method SHELXL-97
_cell_angle_alpha 99.4550(10)
_cell_angle_beta 97.6920(10)
_cell_angle_gamma 98.1800(10)
_cell_formula_units_Z 2
_cell_length_a 6.68270(10)
_cell_length_b 11.8803(2)
_cell_length_c 15.3778(3)
_cell_measurement_reflns_used 4205
_cell_measurement_temperature 298(2)
_cell_measurement_theta_max 25.20
_cell_measurement_theta_min 2.20
_cell_volume 1176.49(4)
_computing_cell_refinement 'SAINT (Bruker, 2005)'
_computing_data_collection 'APEX2 (Bruker, 2005)'
_computing_data_reduction 'SAINT (Bruker, 2005)'
_computing_molecular_graphics 'ORTEP-3 (Farrugia, 1997) and PLATON (Spek, 2009)'
_computing_publication_material 'SHELXL97 (Sheldrick, 2008)'
_computing_structure_refinement 'SHELXL97 (Sheldrick, 2008)'
_computing_structure_solution 'SHELXS97 (Sheldrick, 2008)'
_diffrn_ambient_temperature 298(2)
_diffrn_measured_fraction_theta_full 0.994
_diffrn_measured_fraction_theta_max 0.994
_diffrn_measurement_device_type 'Bruker APEXII CCD'
_diffrn_measurement_method '\f and \w scan'
_diffrn_radiation_monochromator graphite
_diffrn_radiation_source 'fine-focus sealed tube'
_diffrn_radiation_type MoK\a
_diffrn_radiation_wavelength 0.71073
_diffrn_reflns_av_R_equivalents 0.0247
_diffrn_reflns_av_sigmaI/netI 0.0294
_diffrn_reflns_limit_h_max 8
_diffrn_reflns_limit_h_min -8
_diffrn_reflns_limit_k_max 13
_diffrn_reflns_limit_k_min -14
_diffrn_reflns_limit_l_max 18
_diffrn_reflns_limit_l_min -18
_diffrn_reflns_number 12984
_diffrn_reflns_theta_full 25.20
_diffrn_reflns_theta_max 25.20
_diffrn_reflns_theta_min 2.02
_diffrn_standards_interval_count 0
_diffrn_standards_interval_time 0
_diffrn_standards_number 0
_exptl_absorpt_coefficient_mu 0.603
_exptl_absorpt_correction_T_max 0.931
_exptl_absorpt_correction_T_min 0.844
_exptl_absorpt_correction_type multi-scan
_exptl_absorpt_process_details '(SADABS; Bruker, 2005)'
_exptl_crystal_colour colourless
_exptl_crystal_density_diffrn 1.495
_exptl_crystal_density_method 'not measured'
_exptl_crystal_description block
_exptl_crystal_F_000 544
_exptl_crystal_size_max 0.29
_exptl_crystal_size_mid 0.20
_exptl_crystal_size_min 0.12
_refine_diff_density_max 0.260
_refine_diff_density_min -0.231
_refine_ls_extinction_method none
_refine_ls_goodness_of_fit_ref 0.877
_refine_ls_hydrogen_treatment mixed
_refine_ls_matrix_type full
_refine_ls_number_parameters 340
_refine_ls_number_reflns 4205
_refine_ls_number_restraints 3
_refine_ls_restrained_S_all 0.877
_refine_ls_R_factor_all 0.0452
_refine_ls_R_factor_gt 0.0348
_refine_ls_shift/su_max 0.001
_refine_ls_shift/su_mean 0.000
_refine_ls_structure_factor_coef Fsqd
_refine_ls_weighting_details 'calc w=1/[\s^2^(Fo^2^)+(0.1000P)^2^+0.1339P] where P=(Fo^2^+2Fc^2^)/3'
_refine_ls_weighting_scheme calc
_refine_ls_wR_factor_gt 0.1094
_refine_ls_wR_factor_ref 0.1205
_reflns_number_gt 3519
_reflns_number_total 4205
_reflns_threshold_expression I>2\s(I)
_cod_data_source_file hb5265.cif
_cod_data_source_block I
_cod_database_code 2224646
_cod_database_fobs_code 2224646

loop_
_symmetry_equiv_pos_as_xyz
'x, y, z'
'-x, -y, -z'

loop_
_atom_site_type_symbol
_atom_site_label
_atom_site_fract_x
_atom_site_fract_y
_atom_site_fract_z
_atom_site_U_iso_or_equiv
_atom_site_adp_type
_atom_site_calc_flag
_atom_site_refinement_flags
_atom_site_occupancy
_atom_site_disorder_assembly
_atom_site_disorder_group
Mn Mn1 0.21230(5) 0.16035(2) 0.939323(19) 0.03163(14) Uani d . 1 . .
N N2 0.2571(3) 0.32332(14) 0.99968(12) 0.0311(4) Uani d . 1 . .
O O1 0.1336(2) 0.00645(12) 0.87811(10) 0.0356(4) Uani d . 1 . .
N N1 0.0823(3) 0.22059(14) 0.83821(12) 0.0307(4) Uani d . 1 . .
O O2 0.3187(2) 0.11226(12) 1.04281(10) 0.0378(4) Uani d . 1 . .
C C11 0.0019(3) 0.15759(19) 0.76023(15) 0.0337(5) Uani d . 1 . .
H H11 -0.0463 0.1971 0.7165 0.040 Uiso calc R 1 . .
O O3 -0.1107(2) 0.14771(13) 0.99088(12) 0.0411(4) Uani d D 1 . .
C C1 0.0450(3) -0.03427(17) 0.79550(14) 0.0303(5) Uani d . 1 . .
C C28 0.3879(3) 0.17238(18) 1.12325(14) 0.0322(5) Uani d . 1 . .
C C19 0.3971(3) 0.29292(19) 1.14745(14) 0.0339(5) Uani d . 1 . .
C C10 -0.0201(3) 0.03561(18) 0.73472(14) 0.0317(5) Uani d . 1 . .
C C16 0.2261(4) 0.51867(18) 0.96493(16) 0.0396(5) Uani d . 1 . .
H H16 0.2947 0.5559 1.0212 0.048 Uiso calc R 1 . .
C C18 0.3317(3) 0.36058(18) 1.08433(15) 0.0335(5) Uani d . 1 . .
H H18 0.3430 0.4396 1.1054 0.040 Uiso calc R 1 . .
N N3 0.5156(3) 0.19321(18) 0.89218(13) 0.0432(5) Uani d . 1 . .
C C22 0.5792(5) 0.5194(3) 1.35685(19) 0.0701(9) Uani d . 1 . .
H H22 0.5873 0.5986 1.3757 0.084 Uiso calc R 1 . .
C C25 0.5511(4) 0.2830(2) 1.30092(16) 0.0426(6) Uani d . 1 . .
C C12 0.0973(3) 0.34341(17) 0.85631(15) 0.0340(5) Uani d . 1 . .
C C9 -0.1130(3) -0.0194(2) 0.64364(15) 0.0369(5) Uani d . 1 . .
C C4 -0.1307(3) -0.1403(2) 0.61810(15) 0.0401(5) Uani d . 1 . .
C C5 -0.2167(4) -0.1956(2) 0.52954(17) 0.0526(7) Uani d . 1 . .
H H5 -0.2277 -0.2754 0.5134 0.063 Uiso calc R 1 . .
C C3 -0.0665(3) -0.20654(19) 0.68215(15) 0.0391(5) Uani d . 1 . .
H H3 -0.0817 -0.2865 0.6652 0.047 Uiso calc R 1 . .
C C2 0.0163(3) -0.15628(18) 0.76743(14) 0.0341(5) Uani d . 1 . .
H H2 0.0549 -0.2023 0.8081 0.041 Uiso calc R 1 . .
C C21 0.4955(4) 0.4698(2) 1.27051(18) 0.0534(7) Uani d . 1 . .
H H21 0.4480 0.5161 1.2318 0.064 Uiso calc R 1 . .
C C20 0.4797(3) 0.3504(2) 1.23912(15) 0.0388(5) Uani d . 1 . .
C C6 -0.2835(4) -0.1338(3) 0.46767(18) 0.0615(8) Uani d . 1 . .
H H6 -0.3387 -0.1706 0.4095 0.074 Uiso calc R 1 . .
C C14 0.0525(4) 0.5279(2) 0.82062(18) 0.0484(6) Uani d . 1 . .
H H14 0.0026 0.5718 0.7804 0.058 Uiso calc R 1 . .
C C15 0.1542(4) 0.58246(19) 0.90428(17) 0.0435(6) Uani d . 1 . .
H H15 0.1742 0.6628 0.9197 0.052 Uiso calc R 1 . .
C C26 0.5337(4) 0.1611(2) 1.27266(16) 0.0429(6) Uani d . 1 . .
H H26 0.5778 0.1170 1.3138 0.051 Uiso calc R 1 . .
C C13 0.0239(4) 0.4089(2) 0.79603(17) 0.0453(6) Uani d . 1 . .
H H13 -0.0441 0.3728 0.7394 0.054 Uiso calc R 1 . .
C C17 0.1963(3) 0.39877(17) 0.94229(14) 0.0323(5) Uani d . 1 . .
C C8 -0.1867(4) 0.0416(2) 0.57819(17) 0.0507(6) Uani d . 1 . .
H H8 -0.1800 0.1213 0.5932 0.061 Uiso calc R 1 . .
C C27 0.4558(3) 0.1080(2) 1.18858(15) 0.0383(5) Uani d . 1 . .
H H27 0.4460 0.0282 1.1727 0.046 Uiso calc R 1 . .
C C24 0.6383(4) 0.3370(3) 1.38941(17) 0.0570(7) Uani d . 1 . .
H H24 0.6868 0.2925 1.4294 0.068 Uiso calc R 1 . .
C C7 -0.2677(4) -0.0144(3) 0.49312(17) 0.0589(7) Uani d . 1 . .
H H7 -0.3134 0.0283 0.4512 0.071 Uiso calc R 1 . .
C C23 0.6525(5) 0.4530(3) 1.41707(19) 0.0712(9) Uani d . 1 . .
H H23 0.7105 0.4877 1.4754 0.085 Uiso calc R 1 . .
N N4 0.5327(3) 0.21532(17) 0.82123(15) 0.0454(5) Uani d . 1 . .
N N5 0.5512(4) 0.2366(3) 0.75124(19) 0.0928(10) Uani d . 1 . .
H H3WA -0.218(3) 0.149(3) 0.958(2) 0.139 Uiso d D 1 . .
H H3WB -0.129(6) 0.095(3) 1.019(2) 0.139 Uiso d D 1 . .

loop_
_atom_site_aniso_label
_atom_site_aniso_U_11
_atom_site_aniso_U_22
_atom_site_aniso_U_33
_atom_site_aniso_U_12
_atom_site_aniso_U_13
_atom_site_aniso_U_23
Mn1 0.0397(2) 0.0212(2) 0.0312(2) 0.00640(14) -0.00187(14) 0.00203(13)
N2 0.0304(9) 0.0229(8) 0.0391(10) 0.0044(7) 0.0049(8) 0.0039(7)
O1 0.0485(9) 0.0231(7) 0.0323(8) 0.0081(6) -0.0029(7) 0.0024(6)
N1 0.0336(9) 0.0223(9) 0.0356(10) 0.0045(7) 0.0035(8) 0.0052(7)
O2 0.0491(9) 0.0282(8) 0.0333(8) 0.0083(7) -0.0016(7) 0.0030(6)
C11 0.0342(11) 0.0340(12) 0.0343(12) 0.0075(9) 0.0026(9) 0.0108(9)
O3 0.0420(9) 0.0340(9) 0.0492(10) 0.0069(7) 0.0057(7) 0.0137(7)
C1 0.0284(10) 0.0281(10) 0.0324(11) 0.0036(8) 0.0045(9) 0.0014(9)
C28 0.0279(10) 0.0342(12) 0.0331(11) 0.0046(8) 0.0046(9) 0.0034(9)
C19 0.0314(11) 0.0334(12) 0.0343(12) 0.0018(9) 0.0054(9) 0.0022(9)
C10 0.0313(11) 0.0308(11) 0.0311(11) 0.0040(8) 0.0024(9) 0.0033(9)
C16 0.0421(12) 0.0278(11) 0.0495(14) 0.0055(9) 0.0125(11) 0.0049(10)
C18 0.0308(11) 0.0266(10) 0.0399(12) 0.0016(8) 0.0075(9) -0.0015(9)
N3 0.0398(11) 0.0522(12) 0.0410(12) 0.0148(9) 0.0072(9) 0.0120(9)
C22 0.092(2) 0.0518(17) 0.0509(17) 0.0014(16) 0.0000(16) -0.0164(14)
C25 0.0356(12) 0.0539(15) 0.0356(12) 0.0069(10) 0.0064(10) 0.0006(11)
C12 0.0337(11) 0.0262(11) 0.0441(13) 0.0062(9) 0.0080(10) 0.0096(9)
C9 0.0358(12) 0.0392(12) 0.0330(12) 0.0037(9) 0.0025(9) 0.0040(9)
C4 0.0384(12) 0.0417(13) 0.0355(12) 0.0007(10) 0.0052(10) -0.0010(10)
C5 0.0602(16) 0.0482(15) 0.0389(14) -0.0036(12) 0.0011(12) -0.0052(12)
C3 0.0425(13) 0.0270(11) 0.0426(13) 0.0019(9) 0.0033(10) -0.0024(9)
C2 0.0370(11) 0.0276(11) 0.0368(12) 0.0055(9) 0.0034(9) 0.0052(9)
C21 0.0634(17) 0.0437(14) 0.0456(15) 0.0030(12) 0.0044(13) -0.0050(12)
C20 0.0351(12) 0.0410(13) 0.0363(12) 0.0014(10) 0.0071(10) -0.0014(10)
C6 0.0670(18) 0.0696(19) 0.0353(14) -0.0041(15) -0.0060(13) -0.0019(13)
C14 0.0572(15) 0.0338(13) 0.0608(16) 0.0148(11) 0.0081(13) 0.0226(12)
C15 0.0487(14) 0.0228(11) 0.0625(16) 0.0077(10) 0.0170(12) 0.0100(11)
C26 0.0409(13) 0.0531(14) 0.0370(13) 0.0148(11) 0.0017(10) 0.0127(11)
C13 0.0532(14) 0.0327(12) 0.0490(14) 0.0093(10) 0.0009(11) 0.0092(11)
C17 0.0300(10) 0.0259(10) 0.0420(12) 0.0033(8) 0.0101(9) 0.0069(9)
C8 0.0578(15) 0.0496(15) 0.0413(14) 0.0081(12) -0.0041(12) 0.0095(11)
C27 0.0367(12) 0.0392(12) 0.0399(13) 0.0114(9) 0.0024(10) 0.0087(10)
C24 0.0590(17) 0.0692(19) 0.0370(14) 0.0096(14) -0.0001(12) 0.0011(13)
C7 0.0646(17) 0.0703(19) 0.0391(14) 0.0113(14) -0.0051(13) 0.0133(13)
C23 0.086(2) 0.073(2) 0.0393(15) 0.0053(17) -0.0039(15) -0.0150(14)
N4 0.0364(11) 0.0474(12) 0.0519(13) 0.0075(9) 0.0045(9) 0.0099(10)
N5 0.0725(18) 0.149(3) 0.0665(18) 0.0116(18) 0.0128(15) 0.0513(19)

loop_
_atom_type_symbol
_atom_type_description
_atom_type_scat_dispersion_real
_atom_type_scat_dispersion_imag
_atom_type_scat_source
C C 0.0033 0.0016 'International Tables Vol C Tables 4.2.6.8 and 6.1.1.4'
H H 0.0000 0.0000 'International Tables Vol C Tables 4.2.6.8 and 6.1.1.4'
N N 0.0061 0.0033 'International Tables Vol C Tables 4.2.6.8 and 6.1.1.4'
O O 0.0106 0.0060 'International Tables Vol C Tables 4.2.6.8 and 6.1.1.4'
Mn Mn 0.3368 0.7283 'International Tables Vol C Tables 4.2.6.8 and 6.1.1.4'

loop_
_geom_angle_atom_site_label_1
_geom_angle_atom_site_label_2
_geom_angle_atom_site_label_3
_geom_angle_site_symmetry_1
_geom_angle_site_symmetry_3
_geom_angle
_geom_angle_publ_flag
O2 Mn1 O1 . . 91.53(6) ?
O2 Mn1 N1 . . 173.78(7) ?
O1 Mn1 N1 . . 92.11(7) ?
O2 Mn1 N2 . . 92.48(7) ?
O1 Mn1 N2 . . 172.58(6) ?
N1 Mn1 N2 . . 83.37(7) ?
O2 Mn1 N3 . . 94.70(7) ?
O1 Mn1 N3 . . 96.71(7) ?
N1 Mn1 N3 . . 89.87(7) ?
N2 Mn1 N3 . . 89.18(7) ?
O2 Mn1 O3 . . 88.06(6) ?
O1 Mn1 O3 . . 88.87(6) ?
N1 Mn1 O3 . . 86.98(6) ?
N2 Mn1 O3 . . 85.04(6) ?
N3 Mn1 O3 . . 173.70(6) ?
C18 N2 C17 . . 122.21(18) ?
C18 N2 Mn1 . . 124.62(15) ?
C17 N2 Mn1 . . 113.16(13) ?
C1 O1 Mn1 . . 129.97(13) ?
C11 N1 C12 . . 122.49(18) ?
C11 N1 Mn1 . . 124.55(15) ?
C12 N1 Mn1 . . 112.82(14) ?
C28 O2 Mn1 . . 129.92(14) ?
N1 C11 C10 . . 127.3(2) ?
N1 C11 H11 . . 116.4 ?
C10 C11 H11 . . 116.4 ?
Mn1 O3 H3WA . . 122(3) ?
Mn1 O3 H3WB . . 112(3) ?
H3WA O3 H3WB . . 109(2) ?
O1 C1 C10 . . 123.96(18) ?
O1 C1 C2 . . 116.30(18) ?
C10 C1 C2 . . 119.74(18) ?
O2 C28 C19 . . 124.40(19) ?
O2 C28 C27 . . 115.74(19) ?
C19 C28 C27 . . 119.9(2) ?
C28 C19 C18 . . 121.72(19) ?
C28 C19 C20 . . 119.3(2) ?
C18 C19 C20 . . 119.0(2) ?
C1 C10 C11 . . 121.72(19) ?
C1 C10 C9 . . 119.03(19) ?
C11 C10 C9 . . 119.25(19) ?
C15 C16 C17 . . 120.1(2) ?
C15 C16 H16 . . 120.0 ?
C17 C16 H16 . . 120.0 ?
N2 C18 C19 . . 126.8(2) ?
N2 C18 H18 . . 116.6 ?
C19 C18 H18 . . 116.6 ?
N4 N3 Mn1 . . 123.20(16) ?
C21 C22 C23 . . 121.1(3) ?
C21 C22 H22 . . 119.5 ?
C23 C22 H22 . . 119.5 ?
C24 C25 C20 . . 119.9(2) ?
C24 C25 C26 . . 120.8(2) ?
C20 C25 C26 . . 119.3(2) ?
C13 C12 C17 . . 119.66(19) ?
C13 C12 N1 . . 125.0(2) ?
C17 C12 N1 . . 115.35(18) ?
C4 C9 C8 . . 117.2(2) ?
C4 C9 C10 . . 119.0(2) ?
C8 C9 C10 . . 123.8(2) ?
C9 C4 C5 . . 120.2(2) ?
C9 C4 C3 . . 119.6(2) ?
C5 C4 C3 . . 120.2(2) ?
C6 C5 C4 . . 121.1(3) ?
C6 C5 H5 . . 119.5 ?
C4 C5 H5 . . 119.5 ?
C2 C3 C4 . . 121.7(2) ?
C2 C3 H3 . . 119.2 ?
C4 C3 H3 . . 119.2 ?
C3 C2 C1 . . 120.8(2) ?
C3 C2 H2 . . 119.6 ?
C1 C2 H2 . . 119.6 ?
C22 C21 C20 . . 121.4(3) ?
C22 C21 H21 . . 119.3 ?
C20 C21 H21 . . 119.3 ?
C21 C20 C25 . . 117.3(2) ?
C21 C20 C19 . . 124.1(2) ?
C25 C20 C19 . . 118.7(2) ?
C5 C6 C7 . . 118.8(2) ?
C5 C6 H6 . . 120.6 ?
C7 C6 H6 . . 120.6 ?
C15 C14 C13 . . 120.7(2) ?
C15 C14 H14 . . 119.7 ?
C13 C14 H14 . . 119.7 ?
C16 C15 C14 . . 120.3(2) ?
C16 C15 H15 . . 119.8 ?
C14 C15 H15 . . 119.8 ?
C27 C26 C25 . . 122.1(2) ?
C27 C26 H26 . . 119.0 ?
C25 C26 H26 . . 119.0 ?
C14 C13 C12 . . 119.7(2) ?
C14 C13 H13 . . 120.2 ?
C12 C13 H13 . . 120.2 ?
C16 C17 C12 . . 119.6(2) ?
C16 C17 N2 . . 125.5(2) ?
C12 C17 N2 . . 114.96(17) ?
C7 C8 C9 . . 121.1(2) ?
C7 C8 H8 . . 119.4 ?
C9 C8 H8 . . 119.4 ?
C26 C27 C28 . . 120.8(2) ?
C26 C27 H27 . . 119.6 ?
C28 C27 H27 . . 119.6 ?
C23 C24 C25 . . 121.1(3) ?
C23 C24 H24 . . 119.5 ?
C25 C24 H24 . . 119.5 ?
C8 C7 C6 . . 121.6(3) ?
C8 C7 H7 . . 119.2 ?
C6 C7 H7 . . 119.2 ?
C24 C23 C22 . . 119.2(3) ?
C24 C23 H23 . . 120.4 ?
C22 C23 H23 . . 120.4 ?
N5 N4 N3 . . 179.3(3) ?

loop_
_geom_bond_atom_site_label_1
_geom_bond_atom_site_label_2
_geom_bond_site_symmetry_2
_geom_bond_distance
_geom_bond_publ_flag
Mn1 O2 . 1.8644(15) y
Mn1 O1 . 1.8799(14) y
Mn1 N1 . 1.9663(17) y
Mn1 N2 . 1.9672(17) y
Mn1 N3 . 2.2465(19) y
Mn1 O3 . 2.3905(16) y
N2 C18 . 1.309(3) ?
N2 C17 . 1.419(3) ?
O1 C1 . 1.309(2) ?
N1 C11 . 1.306(3) ?
N1 C12 . 1.426(3) ?
O2 C28 . 1.310(3) ?
C11 C10 . 1.419(3) ?
C11 H11 . 0.9300 ?
O3 H3WA . 0.824(10) ?
O3 H3WB . 0.82(3) ?
C1 C10 . 1.414(3) ?
C1 C2 . 1.420(3) ?
C28 C19 . 1.409(3) ?
C28 C27 . 1.425(3) ?
C19 C18 . 1.422(3) ?
C19 C20 . 1.458(3) ?
C10 C9 . 1.458(3) ?
C16 C15 . 1.375(3) ?
C16 C17 . 1.388(3) ?
C16 H16 . 0.9300 ?
C18 H18 . 0.9300 ?
N3 N4 . 1.180(3) ?
C22 C21 . 1.369(4) ?
C22 C23 . 1.396(4) ?
C22 H22 . 0.9300 ?
C25 C24 . 1.413(3) ?
C25 C20 . 1.417(3) ?
C25 C26 . 1.425(4) ?
C12 C13 . 1.389(3) ?
C12 C17 . 1.405(3) ?
C9 C4 . 1.409(3) ?
C9 C8 . 1.411(3) ?
C4 C5 . 1.416(3) ?
C4 C3 . 1.418(3) ?
C5 C6 . 1.361(4) ?
C5 H5 . 0.9300 ?
C3 C2 . 1.355(3) ?
C3 H3 . 0.9300 ?
C2 H2 . 0.9300 ?
C21 C20 . 1.405(3) ?
C21 H21 . 0.9300 ?
C6 C7 . 1.393(4) ?
C6 H6 . 0.9300 ?
C14 C15 . 1.380(4) ?
C14 C13 . 1.381(3) ?
C14 H14 . 0.9300 ?
C15 H15 . 0.9300 ?
C26 C27 . 1.341(3) ?
C26 H26 . 0.9300 ?
C13 H13 . 0.9300 ?
C8 C7 . 1.367(4) ?
C8 H8 . 0.9300 ?
C27 H27 . 0.9300 ?
C24 C23 . 1.359(4) ?
C24 H24 . 0.9300 ?
C7 H7 . 0.9300 ?
C23 H23 . 0.9300 ?
N4 N5 . 1.163(3) ?

loop_
_geom_hbond_atom_site_label_D
_geom_hbond_atom_site_label_H
_geom_hbond_atom_site_label_A
_geom_hbond_site_symmetry_A
_geom_hbond_distance_DH
_geom_hbond_distance_HA
_geom_hbond_distance_DA
_geom_hbond_angle_DHA
O3 H3WA N3 1_455 0.824(10) 2.10(3) 2.911(3) 167(4)
O3 H3WB O1 2_557 0.82(3) 2.14(3) 2.941(2) 164(4)
O3 H3WB O2 2_557 0.82(3) 2.57(3) 3.130(2) 127(3)
